data_7016821
loop_
_publ_author_name
'Ng, Chi-On'
'Lai, Sze-Wing'
'Feng, Hua'
'Yiu, Shek-Man'
'Ko, Chi-Chiu'

_publ_section_title
;
 Luminescent rhenium(i) complexes with acetylamino- and
 trifluoroacetylamino-containing phenanthroline ligands: Anion-sensing
 study.
;
_journal_issue 39
_journal_name_full 'Dalton transactions (Cambridge, England : 2003)'
_journal_page_first 10020
_journal_page_last 10028
_journal_paper_doi 10.1039/c1dt10831j
_journal_volume 40
_journal_year 2011
_chemical_formula_moiety 'C16 H36 N, C14 H7 F3 N3 O, H2 O'
_chemical_formula_sum 'C30 H45 F3 N4 O2'
_chemical_formula_weight 550.70
_chemical_name_systematic
;
?
;
_space_group_crystal_system triclinic
_space_group_IT_number 2
_space_group_name_Hall '-P 1'
_space_group_name_H-M_alt 'P -1'
_symmetry_space_group_name_Hall '-P 1'
_symmetry_space_group_name_H-M 'P -1'
_atom_sites_solution_hydrogens geom
_atom_sites_solution_primary direct
_atom_sites_solution_secondary difmap
_audit_creation_date 2011-01-21
_audit_creation_method
;
Olex2 1.1
(compiled 2010.09.30 svn.r1450, GUI svn.r3284)
;
_cell_angle_alpha 69.356(4)
_cell_angle_beta 89.001(3)
_cell_angle_gamma 87.549(4)
_cell_formula_units_Z 4
_cell_length_a 8.2395(3)
_cell_length_b 18.8039(8)
_cell_length_c 21.5491(8)
_cell_measurement_reflns_used 24588
_cell_measurement_temperature 133(2)
_cell_measurement_theta_max 73.2931
_cell_measurement_theta_min 3.8707
_cell_volume 3121.5(2)
_computing_cell_refinement
;
CrysAlisPro, Oxford Diffraction Ltd.,
Version 1.171.33.66 (release 28-04-2010 CrysAlis171 .NET)
(compiled Apr 28 2010,14:27:37)
;
_computing_data_collection
;
CrysAlisPro, Oxford Diffraction Ltd.,
Version 1.171.33.66 (release 28-04-2010 CrysAlis171 .NET)
(compiled Apr 28 2010,14:27:37)
;
_computing_data_reduction
;
CrysAlisPro, Oxford Diffraction Ltd.,
Version 1.171.33.66 (release 28-04-2010 CrysAlis171 .NET)
(compiled Apr 28 2010,14:27:37)
;
_computing_molecular_graphics
;
O. V. Dolomanov, L. J. Bourhis, R. J. Gildea, J. A. K. Howard and H. Puschmann,
OLEX2: a complete structure solution, refinement and analysis program.
J. Appl. Cryst. (2009). 42, 339-341.
;
_computing_publication_material
;
O. V. Dolomanov, L. J. Bourhis, R. J. Gildea, J. A. K. Howard and H. Puschmann,
OLEX2: a complete structure solution, refinement and analysis program.
J. Appl. Cryst. (2009). 42, 339-341.
;
_computing_structure_refinement 'SHELXL-97 (Sheldrick, 1997)'
_computing_structure_solution 'SHELXS-97 (Sheldrick, 1990)'
_diffrn_ambient_temperature 133.0
_diffrn_detector_area_resol_mean 16.127
_diffrn_measured_fraction_theta_full 0.989
_diffrn_measured_fraction_theta_max 0.989
_diffrn_measurement_details
;
1 omega -70.00 30.00 1.0000 12.0000
omega____ theta____ kappa____ phi______ frames
- 0.0000 -77.0000 90.0000 100

2 omega -12.00 66.00 1.0000 12.0000
omega____ theta____ kappa____ phi______ frames
- 0.0000 37.0000 -120.0000 78

3 omega -71.00 -4.00 1.0000 12.0000
omega____ theta____ kappa____ phi______ frames
- 0.0000 -37.0000 150.0000 67

4 omega 1.00 26.00 1.0000 12.0000
omega____ theta____ kappa____ phi______ frames
- 0.0000 -37.0000 150.0000 25

5 omega -24.00 2.00 1.0000 12.0000
omega____ theta____ kappa____ phi______ frames
- 18.0000 99.0000 -115.0000 26

6 omega -11.00 14.00 1.0000 12.0000
omega____ theta____ kappa____ phi______ frames
- 26.0000 90.0000 79.0000 25

7 omega -35.00 -9.00 1.0000 24.0000
omega____ theta____ kappa____ phi______ frames
- -42.0000 -88.0000 -107.0000 26

8 omega -44.00 -10.00 1.0000 24.0000
omega____ theta____ kappa____ phi______ frames
- -44.0000 -84.0000 15.0000 34

9 omega -41.00 -15.00 1.0000 24.0000
omega____ theta____ kappa____ phi______ frames
- -44.0000 -82.0000 134.0000 26

10 omega -35.00 -9.00 1.0000 24.0000
omega____ theta____ kappa____ phi______ frames
- -44.0000 -86.0000 102.0000 26

11 omega 15.00 41.00 1.0000 24.0000
omega____ theta____ kappa____ phi______ frames
- 44.0000 77.0000 42.0000 26

12 omega 47.00 114.00 1.0000 24.0000
omega____ theta____ kappa____ phi______ frames
- 44.0000 77.0000 42.0000 67

13 omega -38.00 -12.00 1.0000 24.0000
omega____ theta____ kappa____ phi______ frames
- -46.0000 -84.0000 -49.0000 26

14 omega -39.00 -12.00 1.0000 24.0000
omega____ theta____ kappa____ phi______ frames
- -46.0000 -84.0000 -176.0000 27

15 omega -43.00 -15.00 1.0000 24.0000
omega____ theta____ kappa____ phi______ frames
- -48.0000 -82.0000 -160.0000 28

16 omega -45.00 -19.00 1.0000 24.0000
omega____ theta____ kappa____ phi______ frames
- -52.0000 -83.0000 83.0000 26

17 omega -44.00 -18.00 1.0000 24.0000
omega____ theta____ kappa____ phi______ frames
- -52.0000 -84.0000 65.0000 26

18 omega -46.00 -20.00 1.0000 24.0000
omega____ theta____ kappa____ phi______ frames
- -52.0000 -81.0000 36.0000 26

19 omega -47.00 -21.00 1.0000 24.0000
omega____ theta____ kappa____ phi______ frames
- -54.0000 -82.0000 111.0000 26

20 omega -46.00 -21.00 1.0000 24.0000
omega____ theta____ kappa____ phi______ frames
- -54.0000 -84.0000 28.0000 25

21 omega -80.00 14.00 1.0000 24.0000
omega____ theta____ kappa____ phi______ frames
- -55.0000 77.0000 -120.0000 94

22 omega 73.00 124.00 1.0000 24.0000
omega____ theta____ kappa____ phi______ frames
- 55.0000 125.0000 120.0000 51

23 omega -122.00 -83.00 1.0000 24.0000
omega____ theta____ kappa____ phi______ frames
- -56.0000 -77.0000 132.0000 39

24 omega -62.00 -27.00 1.0000 24.0000
omega____ theta____ kappa____ phi______ frames
- -56.0000 -77.0000 132.0000 35

25 omega -65.00 -32.00 1.0000 48.0000
omega____ theta____ kappa____ phi______ frames
- -60.0000 -73.0000 -30.0000 33

26 omega -111.00 -85.00 1.0000 48.0000
omega____ theta____ kappa____ phi______ frames
- -60.0000 -73.0000 -30.0000 26

27 omega -58.00 -32.00 1.0000 48.0000
omega____ theta____ kappa____ phi______ frames
- -62.0000 -79.0000 -72.0000 26

28 omega -61.00 -33.00 1.0000 48.0000
omega____ theta____ kappa____ phi______ frames
- -64.0000 -79.0000 -102.0000 28

29 omega -86.00 -50.00 1.0000 48.0000
omega____ theta____ kappa____ phi______ frames
- -64.0000 -57.0000 111.0000 36

30 omega -134.00 -80.00 1.0000 48.0000
omega____ theta____ kappa____ phi______ frames
- -64.0000 -79.0000 -102.0000 54

31 omega -71.00 -34.00 1.0000 48.0000
omega____ theta____ kappa____ phi______ frames
- -64.0000 -77.0000 158.0000 37

32 omega -68.00 -37.00 1.0000 48.0000
omega____ theta____ kappa____ phi______ frames
- -64.0000 -73.0000 55.0000 31

33 omega -130.00 -92.00 1.0000 48.0000
omega____ theta____ kappa____ phi______ frames
- -64.0000 -73.0000 55.0000 38

34 omega -80.00 -33.00 1.0000 48.0000
omega____ theta____ kappa____ phi______ frames
- -64.0000 -79.0000 0.0000 47

35 omega -62.00 -33.00 1.0000 48.0000
omega____ theta____ kappa____ phi______ frames
- -64.0000 -79.0000 80.0000 29

36 omega -71.00 -33.00 1.0000 48.0000
omega____ theta____ kappa____ phi______ frames
- -64.0000 -79.0000 -127.0000 38

37 omega -133.00 -34.00 1.0000 48.0000
omega____ theta____ kappa____ phi______ frames
- -64.0000 -77.0000 -54.0000 99

38 omega -111.00 -85.00 1.0000 48.0000
omega____ theta____ kappa____ phi______ frames
- -64.0000 -77.0000 158.0000 26

39 omega -139.00 -53.00 1.0000 48.0000
omega____ theta____ kappa____ phi______ frames
- -64.0000 179.0000 -150.0000 86

40 omega -123.00 -36.00 1.0000 48.0000
omega____ theta____ kappa____ phi______ frames
- -64.0000 -73.0000 -162.0000 87

41 omega -93.00 5.00 1.0000 48.0000
omega____ theta____ kappa____ phi______ frames
- -64.0000 77.0000 120.0000 98

42 omega -58.00 -33.00 1.0000 48.0000
omega____ theta____ kappa____ phi______ frames
- -64.0000 -79.0000 17.0000 25

43 omega -134.00 -84.00 1.0000 48.0000
omega____ theta____ kappa____ phi______ frames
- -64.0000 -79.0000 17.0000 50

44 omega 80.00 177.00 1.0000 48.0000
omega____ theta____ kappa____ phi______ frames
- 110.0000 77.0000 -60.0000 97

45 omega 80.00 170.00 1.0000 48.0000
omega____ theta____ kappa____ phi______ frames
- 110.0000 77.0000 30.0000 90

46 omega 80.00 177.00 1.0000 48.0000
omega____ theta____ kappa____ phi______ frames
- 110.0000 77.0000 -30.0000 97

47 omega 80.00 105.00 1.0000 48.0000
omega____ theta____ kappa____ phi______ frames
- 110.0000 77.0000 -180.0000 25

48 omega 80.00 156.00 1.0000 48.0000
omega____ theta____ kappa____ phi______ frames
- 110.0000 77.0000 -90.0000 76

49 omega 80.00 157.00 1.0000 48.0000
omega____ theta____ kappa____ phi______ frames
- 110.0000 77.0000 120.0000 77

50 omega 80.00 166.00 1.0000 48.0000
omega____ theta____ kappa____ phi______ frames
- 110.0000 77.0000 60.0000 86

51 omega 80.00 164.00 1.0000 48.0000
omega____ theta____ kappa____ phi______ frames
- 110.0000 77.0000 -150.0000 84

52 omega 120.00 178.00 1.0000 48.0000
omega____ theta____ kappa____ phi______ frames
- 110.0000 77.0000 0.0000 58

53 omega 80.00 105.00 1.0000 48.0000
omega____ theta____ kappa____ phi______ frames
- 110.0000 77.0000 0.0000 25

54 omega 117.00 178.00 1.0000 48.0000
omega____ theta____ kappa____ phi______ frames
- 110.0000 77.0000 -180.0000 61

55 omega 118.00 178.00 1.0000 48.0000
omega____ theta____ kappa____ phi______ frames
- 110.0000 77.0000 90.0000 60

56 omega 80.00 105.00 1.0000 48.0000
omega____ theta____ kappa____ phi______ frames
- 110.0000 77.0000 90.0000 25

57 omega 80.00 174.00 1.0000 48.0000
omega____ theta____ kappa____ phi______ frames
- 110.0000 77.0000 150.0000 94

58 omega 80.00 174.00 1.0000 48.0000
omega____ theta____ kappa____ phi______ frames
- 110.0000 77.0000 -120.0000 94

59 omega 90.00 115.00 1.0000 48.0000
omega____ theta____ kappa____ phi______ frames
- 110.0000 50.0000 -150.0000 25

60 omega 80.00 146.00 1.0000 48.0000
omega____ theta____ kappa____ phi______ frames
- 110.0000 -88.0000 -81.0000 66

61 omega 47.00 73.00 1.0000 48.0000
omega____ theta____ kappa____ phi______ frames
- 110.0000 -88.0000 -81.0000 26

62 omega 84.00 146.00 1.0000 48.0000
omega____ theta____ kappa____ phi______ frames
- 110.0000 -88.0000 -179.0000 62

63 omega 51.00 77.00 1.0000 48.0000
omega____ theta____ kappa____ phi______ frames
- 110.0000 -88.0000 -179.0000 26

64 omega 95.00 122.00 1.0000 48.0000
omega____ theta____ kappa____ phi______ frames
- 110.0000 50.0000 120.0000 27

65 omega 53.00 146.00 1.0000 48.0000
omega____ theta____ kappa____ phi______ frames
- 110.0000 -88.0000 108.0000 93

66 omega 76.00 105.00 1.0000 48.0000
omega____ theta____ kappa____ phi______ frames
- 110.0000 25.0000 60.0000 29

67 omega 82.00 102.00 1.0000 48.0000
omega____ theta____ kappa____ phi______ frames
- 110.0000 -88.0000 0.0000 20
;
_diffrn_measurement_device_type 'Xcalibur, Sapphire3, Gemini ultra'
_diffrn_measurement_method '\w scans'
_diffrn_orient_matrix_UB_11 0.0036354
_diffrn_orient_matrix_UB_12 0.0503067
_diffrn_orient_matrix_UB_13 -0.0739564
_diffrn_orient_matrix_UB_21 -0.0578195
_diffrn_orient_matrix_UB_22 -0.066733
_diffrn_orient_matrix_UB_23 -0.018563
_diffrn_orient_matrix_UB_31 -0.1779513
_diffrn_orient_matrix_UB_32 0.0263168
_diffrn_orient_matrix_UB_33 0.0047237
_diffrn_radiation_monochromator mirror
_diffrn_radiation_source 'Enhance Ultra (Cu) X-ray Source'
_diffrn_radiation_type 'Cu K\a'
_diffrn_radiation_wavelength 1.5418
_diffrn_reflns_av_R_equivalents 0.0326
_diffrn_reflns_av_unetI/netI 0.0233
_diffrn_reflns_limit_h_max 9
_diffrn_reflns_limit_h_min -9
_diffrn_reflns_limit_k_max 22
_diffrn_reflns_limit_k_min -22
_diffrn_reflns_limit_l_max 25
_diffrn_reflns_limit_l_min -25
_diffrn_reflns_number 40552
_diffrn_reflns_theta_full 67.00
_diffrn_reflns_theta_max 67.00
_diffrn_reflns_theta_min 3.87
_exptl_absorpt_coefficient_mu 0.707
_exptl_absorpt_correction_T_max 1.0
_exptl_absorpt_correction_T_min 0.74724
_exptl_absorpt_correction_type multi-scan
_exptl_absorpt_process_details
;
CrysAlisPro, Oxford Diffraction Ltd.,
Version 1.171.33.66 (release 28-04-2010 CrysAlis171 .NET)
(compiled Apr 28 2010,14:27:37)
Empirical absorption correction using spherical harmonics,
implemented in SCALE3 ABSPACK scaling algorithm.
;
_exptl_crystal_colour yellow
_exptl_crystal_colour_primary yellow
_exptl_crystal_density_diffrn 1.172
_exptl_crystal_density_method 'not measured'
_exptl_crystal_description 'rect. Prism'
_exptl_crystal_F_000 1184
_exptl_crystal_size_max 0.56
_exptl_crystal_size_mid 0.2
_exptl_crystal_size_min 0.14
_platon_squeeze_details
;
;
_refine_diff_density_max 0.343
_refine_diff_density_min -0.379
_refine_diff_density_rms 0.050
_refine_ls_extinction_method none
_refine_ls_goodness_of_fit_ref 1.104
_refine_ls_hydrogen_treatment mixed
_refine_ls_matrix_type full
_refine_ls_number_parameters 760
_refine_ls_number_reflns 11014
_refine_ls_number_restraints 12
_refine_ls_restrained_S_all 1.104
_refine_ls_R_factor_all 0.0610
_refine_ls_R_factor_gt 0.0498
_refine_ls_shift/su_max 0.000
_refine_ls_shift/su_mean 0.000
_refine_ls_structure_factor_coef Fsqd
_refine_ls_weighting_details
;calc w=1/[\s^2^(Fo^2^)+(0.0597P)
^2^+2.0154P] where P=(Fo^2^+2Fc^2^)/3
;
_refine_ls_weighting_scheme calc
_refine_ls_wR_factor_gt 0.1377
_refine_ls_wR_factor_ref 0.1467
_reflns_number_gt 9079
_reflns_number_total 11014
_reflns_threshold_expression >2sigma(I)
_cod_data_source_file c1dt10831j.txt
_cod_data_source_block '[Bu4N][phenNCOCF3]'
_cod_database_code 7016821

loop_
_space_group_symop_id
_space_group_symop_operation_xyz
1 'x, y, z'
2 '-x, -y, -z'

loop_
_atom_site_label
_atom_site_type_symbol
_atom_site_fract_x
_atom_site_fract_y
_atom_site_fract_z
_atom_site_U_iso_or_equiv
_atom_site_adp_type
_atom_site_occupancy
_atom_site_symmetry_multiplicity
_atom_site_calc_flag
_atom_site_refinement_flags
_atom_site_disorder_assembly
_atom_site_disorder_group
F1 F 0.37191(18) 0.46062(8) 0.00109(8) 0.0684(5) Uani 1 1 d . . .
F2 F 0.1621(2) 0.47759(7) 0.05365(7) 0.0580(4) Uani 1 1 d . . .
F3 F 0.1456(2) 0.42228(8) -0.01565(8) 0.0678(5) Uani 1 1 d . . .
F4 F 0.74523(16) 0.73153(8) 0.45074(7) 0.0534(4) Uani 1 1 d . . .
F5 F 0.49470(16) 0.72640(7) 0.47964(6) 0.0470(3) Uani 1 1 d . . .
F6 F 0.5898(2) 0.83205(7) 0.41757(7) 0.0599(4) Uani 1 1 d . . .
O1 O 0.28475(19) 0.35560(8) 0.14397(7) 0.0403(4) Uani 1 1 d . . .
O2 O 0.4063(2) 0.33215(10) 0.27190(9) 0.0484(4) Uani 1 1 d D . .
H2A H 0.381(4) 0.3418(15) 0.2317(7) 0.073 Uiso 1 1 d D . .
H2B H 0.399(4) 0.3740(10) 0.2790(13) 0.073 Uiso 1 1 d D . .
O3 O 0.5950(2) 0.79103(9) 0.31285(8) 0.0514(4) Uani 1 1 d . . .
O4 O 0.60421(19) 0.86868(9) 0.17053(7) 0.0387(3) Uani 1 1 d D . .
H4A H 0.599(3) 0.8475(13) 0.2123(5) 0.058 Uiso 1 1 d D . .
H4B H 0.557(3) 0.9121(8) 0.1610(12) 0.058 Uiso 1 1 d D . .
N1 N 0.3870(2) 0.03351(10) 0.08478(9) 0.0375(4) Uani 1 1 d . . .
N2 N 0.4702(2) -0.00801(9) 0.21574(9) 0.0354(4) Uani 1 1 d . . .
N3 N 0.3064(2) 0.29667(9) 0.06430(8) 0.0310(4) Uani 1 1 d . . .
N4 N 0.89977(19) 0.36914(9) 0.24681(8) 0.0298(4) Uani 1 1 d . . .
N5 N 0.3713(2) 0.44588(10) 0.33677(9) 0.0388(4) Uani 1 1 d . . .
N6 N 0.4504(2) 0.51120(10) 0.20556(9) 0.0382(4) Uani 1 1 d . . .
N7 N 0.5029(2) 0.67177(10) 0.38026(8) 0.0362(4) Uani 1 1 d . . .
N8 N 0.0659(2) 0.85016(10) 0.24507(8) 0.0350(4) Uani 1 1 d . . .
C1 C 0.3460(3) 0.05478(13) 0.02158(11) 0.0407(5) Uani 1 1 d . . .
H1 H 0.3448 0.0166 0.0021 0.049 Uiso 1 1 calc R . .
C2 C 0.3044(3) 0.12935(12) -0.01850(11) 0.0385(5) Uani 1 1 d . . .
H2 H 0.2762 0.1413 -0.0637 0.046 Uiso 1 1 calc R . .
C3 C 0.3051(3) 0.18493(12) 0.00898(10) 0.0340(4) Uani 1 1 d . . .
H3 H 0.2766 0.2362 -0.0171 0.041 Uiso 1 1 calc R . .
C4 C 0.3483(2) 0.16579(11) 0.07582(10) 0.0290(4) Uani 1 1 d . . .
C5 C 0.3491(2) 0.22345(11) 0.10675(10) 0.0284(4) Uani 1 1 d . . .
C6 C 0.3929(2) 0.20084(11) 0.17196(10) 0.0309(4) Uani 1 1 d . . .
H6 H 0.3944 0.2377 0.1928 0.037 Uiso 1 1 calc R . .
C7 C 0.4366(2) 0.12331(11) 0.20976(10) 0.0306(4) Uani 1 1 d . . .
C8 C 0.4825(3) 0.10049(12) 0.27677(10) 0.0375(5) Uani 1 1 d . . .
H8 H 0.4858 0.1368 0.2981 0.045 Uiso 1 1 calc R . .
C9 C 0.5223(3) 0.02523(12) 0.31108(11) 0.0398(5) Uani 1 1 d . . .
H9 H 0.5553 0.0089 0.3561 0.048 Uiso 1 1 calc R . .
C10 C 0.5134(3) -0.02682(12) 0.27856(11) 0.0391(5) Uani 1 1 d . . .
H10 H 0.5399 -0.0788 0.3029 0.047 Uiso 1 1 calc R . .
C11 C 0.4329(2) 0.06656(11) 0.18116(10) 0.0300(4) Uani 1 1 d . . .
C12 C 0.3891(2) 0.08867(11) 0.11211(10) 0.0294(4) Uani 1 1 d . . .
C13 C 0.2810(2) 0.35194(11) 0.08714(10) 0.0290(4) Uani 1 1 d . . .
C14 C 0.2391(2) 0.42774(11) 0.03141(10) 0.0314(4) Uani 1 1 d . . .
C15 C 1.0122(2) 0.29855(11) 0.26873(10) 0.0312(4) Uani 1 1 d . . .
H15A H 1.0745 0.2968 0.2296 0.037 Uiso 1 1 calc R . .
H15B H 1.0910 0.3040 0.3008 0.037 Uiso 1 1 calc R . .
C16 C 0.9315(3) 0.22311(12) 0.30034(11) 0.0378(5) Uani 1 1 d . . .
H16A H 0.8583 0.2145 0.2679 0.045 Uiso 1 1 calc R . .
H16B H 0.8654 0.2241 0.3389 0.045 Uiso 1 1 calc R . .
C17 C 1.0603(3) 0.15902(13) 0.32280(12) 0.0478(6) Uani 1 1 d . . .
H17A H 1.1290 0.1603 0.2843 0.057 Uiso 1 1 calc R . .
H17B H 1.1307 0.1675 0.3561 0.057 Uiso 1 1 calc R . .
C18 C 0.9896(4) 0.08090(14) 0.35271(14) 0.0601(7) Uani 1 1 d . . .
H18A H 0.9203 0.0718 0.3200 0.090 Uiso 1 1 calc R . .
H18B H 0.9248 0.0784 0.3919 0.090 Uiso 1 1 calc R . .
H18C H 1.0780 0.0420 0.3655 0.090 Uiso 1 1 calc R . .
C19 C 0.8015(2) 0.37577(13) 0.30505(10) 0.0349(5) Uani 1 1 d . . .
H19B H 0.7354 0.4240 0.2894 0.042 Uiso 1 1 calc R . .
H19A H 0.7255 0.3336 0.3197 0.042 Uiso 1 1 calc R . .
C20 C 0.8992(3) 0.37408(15) 0.36443(11) 0.0429(5) Uani 1 1 d . . .
H20B H 0.9687 0.4187 0.3518 0.051 Uiso 1 1 calc R . .
H20A H 0.9707 0.3275 0.3794 0.051 Uiso 1 1 calc R . .
C21 C 0.7861(3) 0.37527(15) 0.42068(11) 0.0453(6) Uani 1 1 d . . .
H21B H 0.7162 0.4223 0.4055 0.054 Uiso 1 1 calc R . .
H21A H 0.7147 0.3314 0.4321 0.054 Uiso 1 1 calc R . .
C22 C 0.8775(3) 0.37188(16) 0.48232(12) 0.0530(6) Uani 1 1 d . . .
H22C H 0.9372 0.4185 0.4729 0.080 Uiso 1 1 calc R . .
H22A H 0.9541 0.3278 0.4953 0.080 Uiso 1 1 calc R . .
H22B H 0.8001 0.3671 0.5185 0.080 Uiso 1 1 calc R . .
C23 C 1.0082(2) 0.43631(11) 0.21731(10) 0.0304(4) Uani 1 1 d . . .
H23B H 1.0823 0.4377 0.2525 0.037 Uiso 1 1 calc R . .
H23A H 1.0761 0.4271 0.1823 0.037 Uiso 1 1 calc R . .
C24 C 0.9234(3) 0.51401(12) 0.18759(11) 0.0356(5) Uani 1 1 d . . .
H24B H 0.8557 0.5250 0.2218 0.043 Uiso 1 1 calc R . .
H24A H 0.8516 0.5148 0.1510 0.043 Uiso 1 1 calc R . .
C25 C 1.0503(3) 0.57427(12) 0.16139(12) 0.0390(5) Uani 1 1 d . . .
H25B H 1.1184 0.5742 0.1988 0.047 Uiso 1 1 calc R . .
H25A H 1.1219 0.5606 0.1296 0.047 Uiso 1 1 calc R . .
C26 C 0.9774(3) 0.65419(13) 0.12714(13) 0.0480(6) Uani 1 1 d . . .
H26A H 0.9128 0.6553 0.0890 0.072 Uiso 1 1 calc R . .
H26C H 1.0648 0.6901 0.1120 0.072 Uiso 1 1 calc R . .
H26B H 0.9075 0.6686 0.1584 0.072 Uiso 1 1 calc R . .
C27 C 0.7775(2) 0.36474(12) 0.19643(10) 0.0322(4) Uani 1 1 d . . .
H27A H 0.7107 0.3200 0.2178 0.039 Uiso 1 1 calc R . .
H27B H 0.7039 0.4105 0.1847 0.039 Uiso 1 1 calc R . .
C28 C 0.8485(3) 0.35888(12) 0.13281(10) 0.0340(5) Uani 1 1 d . . .
H28A H 0.9348 0.3181 0.1436 0.041 Uiso 1 1 calc R . .
H28B H 0.8977 0.4074 0.1063 0.041 Uiso 1 1 calc R . .
C29 C 0.7155(3) 0.34122(13) 0.09280(11) 0.0391(5) Uani 1 1 d . . .
H29A H 0.6626 0.2943 0.1208 0.047 Uiso 1 1 calc R . .
H29B H 0.6322 0.3833 0.0808 0.047 Uiso 1 1 calc R . .
C30 C 0.7791(3) 0.33056(13) 0.03016(11) 0.0458(6) Uani 1 1 d . . .
H30C H 0.8175 0.3790 -0.0006 0.069 Uiso 1 1 calc R . .
H30A H 0.6917 0.3133 0.0092 0.069 Uiso 1 1 calc R . .
H30B H 0.8691 0.2925 0.0413 0.069 Uiso 1 1 calc R . .
C31 C 0.3358(3) 0.41413(13) 0.40061(11) 0.0412(5) Uani 1 1 d . . .
H31 H 0.3007 0.3633 0.4161 0.049 Uiso 1 1 calc R . .
C32 C 0.3468(3) 0.45084(13) 0.44634(11) 0.0405(5) Uani 1 1 d . . .
H32 H 0.3205 0.4255 0.4917 0.049 Uiso 1 1 calc R . .
C33 C 0.3966(3) 0.52430(12) 0.42444(10) 0.0365(5) Uani 1 1 d . . .
H33 H 0.4057 0.5503 0.4548 0.044 Uiso 1 1 calc R . .
C34 C 0.4340(2) 0.56114(12) 0.35697(10) 0.0329(4) Uani 1 1 d . . .
C35 C 0.4856(2) 0.63931(12) 0.33160(10) 0.0339(4) Uani 1 1 d . . .
C36 C 0.5135(3) 0.67179(12) 0.26474(10) 0.0370(5) Uani 1 1 d . . .
H36 H 0.5418 0.7236 0.2470 0.044 Uiso 1 1 calc R . .
C37 C 0.5013(2) 0.63021(12) 0.22098(10) 0.0349(5) Uani 1 1 d . . .
C38 C 0.5345(3) 0.66330(13) 0.15235(10) 0.0397(5) Uani 1 1 d . . .
H38 H 0.5637 0.7149 0.1339 0.048 Uiso 1 1 calc R . .
C39 C 0.5243(3) 0.62085(14) 0.11286(11) 0.0418(5) Uani 1 1 d . . .
H39 H 0.5454 0.6425 0.0666 0.050 Uiso 1 1 calc R . .
C40 C 0.4823(3) 0.54490(14) 0.14160(11) 0.0408(5) Uani 1 1 d . . .
H40 H 0.4763 0.5157 0.1136 0.049 Uiso 1 1 calc R . .
C41 C 0.4586(2) 0.55376(12) 0.24472(10) 0.0340(5) Uani 1 1 d . . .
C42 C 0.4202(2) 0.51888(12) 0.31478(10) 0.0334(4) Uani 1 1 d . . .
C43 C 0.5575(2) 0.73983(11) 0.36597(10) 0.0339(5) Uani 1 1 d . . .
C44 C 0.5934(3) 0.75740(12) 0.42827(11) 0.0383(5) Uani 1 1 d . . .
C45 C 0.1914(2) 0.85284(12) 0.19165(10) 0.0335(4) Uani 1 1 d . A .
H45B H 0.2608 0.8965 0.1854 0.040 Uiso 1 1 calc R . .
H45A H 0.2619 0.8060 0.2078 0.040 Uiso 1 1 calc R . .
C46 C 0.1225(3) 0.85980(12) 0.12465(11) 0.0376(5) Uani 1 1 d . . .
H46A H 0.0383 0.8218 0.1309 0.045 Uiso 1 1 calc R A .
H46B H 0.0709 0.9111 0.1034 0.045 Uiso 1 1 calc R . .
C47 C 0.2567(3) 0.84687(13) 0.08001(11) 0.0406(5) Uani 1 1 d . A .
H47B H 0.3464 0.8809 0.0784 0.049 Uiso 1 1 calc R . .
H47A H 0.3002 0.7938 0.0994 0.049 Uiso 1 1 calc R . .
C48 C 0.1995(3) 0.86133(15) 0.01010(12) 0.0493(6) Uani 1 1 d . . .
H48B H 0.2902 0.8518 -0.0163 0.074 Uiso 1 1 calc R A .
H48C H 0.1595 0.9143 -0.0099 0.074 Uiso 1 1 calc R . .
H48A H 0.1118 0.8273 0.0113 0.074 Uiso 1 1 calc R . .
C49 C -0.0557(3) 0.91726(13) 0.22071(10) 0.0373(5) Uani 1 1 d . A .
H49A H -0.1165 0.9128 0.1831 0.045 Uiso 1 1 calc R . .
H49B H -0.1348 0.9134 0.2568 0.045 Uiso 1 1 calc R . .
C50 C 0.0147(3) 0.99522(13) 0.19864(11) 0.0383(5) Uani 1 1 d . . .
H50A H 0.0893 1.0016 0.1607 0.046 Uiso 1 1 calc R A .
H50B H 0.0774 1.0008 0.2353 0.046 Uiso 1 1 calc R . .
C51 C -0.1235(3) 1.05579(13) 0.17824(11) 0.0426(5) Uani 1 1 d . A .
H51A H -0.1889 1.0478 0.1433 0.051 Uiso 1 1 calc R . .
H51B H -0.1953 1.0497 0.2170 0.051 Uiso 1 1 calc R . .
C52 C -0.0629(3) 1.13615(14) 0.15257(13) 0.0513(6) Uani 1 1 d . . .
H52A H 0.0003 1.1440 0.1119 0.077 Uiso 1 1 calc R A .
H52B H 0.0059 1.1437 0.1862 0.077 Uiso 1 1 calc R . .
H52C H -0.1558 1.1727 0.1430 0.077 Uiso 1 1 calc R . .
C53 C 0.1587(3) 0.85185(13) 0.30465(10) 0.0395(5) Uani 1 1 d . A .
H53B H 0.2259 0.8973 0.2903 0.047 Uiso 1 1 calc R . .
H53A H 0.2336 0.8065 0.3198 0.047 Uiso 1 1 calc R . .
C54 C 0.0546(3) 0.85339(15) 0.36329(11) 0.0471(6) Uani 1 1 d . . .
H54B H -0.0159 0.9003 0.3498 0.056 Uiso 1 1 calc R A .
H54A H -0.0161 0.8092 0.3774 0.056 Uiso 1 1 calc R . .
C55 C 0.1609(3) 0.85098(17) 0.42059(12) 0.0552(7) Uani 1 1 d . A .
H55B H 0.2354 0.8937 0.4054 0.066 Uiso 1 1 calc R . .
H55A H 0.2278 0.8030 0.4350 0.066 Uiso 1 1 calc R . .
C56 C 0.0618(4) 0.85615(19) 0.47962(14) 0.0714(9) Uani 1 1 d . . .
H56C H 0.0013 0.9052 0.4665 0.107 Uiso 1 1 calc R A .
H56B H 0.1352 0.8518 0.5162 0.107 Uiso 1 1 calc R . .
H56A H -0.0145 0.8148 0.4940 0.107 Uiso 1 1 calc R . .
C57 C -0.0398(19) 0.7871(7) 0.2640(8) 0.037(3) Uani 0.55 1 d P A 1
H57A H -0.0953 0.7865 0.2238 0.044 Uiso 0.55 1 calc PR A 1
H57B H -0.1244 0.7954 0.2942 0.044 Uiso 0.55 1 calc PR A 1
C57A C -0.0244(18) 0.7692(7) 0.2625(8) 0.026(3) Uani 0.45 1 d PU A 2
H57D H -0.0962 0.7627 0.3013 0.031 Uiso 0.45 1 calc PR A 2
H57C H -0.0948 0.7731 0.2246 0.031 Uiso 0.45 1 calc PR A 2
C58 C 0.0446(6) 0.7089(3) 0.2983(3) 0.0316(11) Uani 0.55 1 d P A 1
H58A H 0.1238 0.6977 0.2675 0.038 Uiso 0.55 1 calc PR A 1
H58B H 0.1042 0.7089 0.3378 0.038 Uiso 0.55 1 calc PR A 1
C58A C 0.0845(9) 0.6970(4) 0.2776(4) 0.0404(16) Uani 0.45 1 d P A 2
H58C H 0.1425 0.6973 0.2369 0.048 Uiso 0.45 1 calc PR A 2
H58D H 0.1664 0.6950 0.3114 0.048 Uiso 0.45 1 calc PR A 2
C59 C -0.0829(5) 0.6477(2) 0.3192(2) 0.0348(10) Uani 0.55 1 d P A 1
H59B H -0.1641 0.6609 0.3482 0.042 Uiso 0.55 1 calc PR A 1
H59A H -0.1402 0.6478 0.2792 0.042 Uiso 0.55 1 calc PR A 1
C59A C -0.0209(7) 0.6276(3) 0.3034(3) 0.0372(12) Uani 0.45 1 d P A 2
H59D H -0.1164 0.6363 0.2740 0.045 Uiso 0.45 1 calc PR A 2
H59C H 0.0423 0.5829 0.3005 0.045 Uiso 0.45 1 calc PR A 2
C60 C -0.0123(5) 0.5686(2) 0.3555(2) 0.0444(10) Uani 0.55 1 d P A 1
H60A H 0.0649 0.5541 0.3265 0.067 Uiso 0.55 1 calc PR A 1
H60B H -0.1000 0.5325 0.3681 0.067 Uiso 0.55 1 calc PR A 1
H60C H 0.0439 0.5678 0.3955 0.067 Uiso 0.55 1 calc PR A 1
C60A C -0.0802(7) 0.6091(3) 0.3739(3) 0.0464(12) Uani 0.45 1 d P A 2
H60E H 0.0127 0.5943 0.4042 0.070 Uiso 0.45 1 calc PR A 2
H60D H -0.1547 0.5671 0.3851 0.070 Uiso 0.45 1 calc PR A 2
H60F H -0.1371 0.6540 0.3782 0.070 Uiso 0.45 1 calc PR A 2

loop_
_atom_site_aniso_label
_atom_site_aniso_U_11
_atom_site_aniso_U_22
_atom_site_aniso_U_33
_atom_site_aniso_U_23
_atom_site_aniso_U_13
_atom_site_aniso_U_12
F1 0.0495(9) 0.0514(9) 0.0741(10) 0.0144(7) 0.0174(8) -0.0008(7)
F2 0.0873(11) 0.0335(7) 0.0495(8) -0.0127(6) 0.0059(7) 0.0189(7)
F3 0.0929(12) 0.0400(8) 0.0680(10) -0.0151(7) -0.0480(9) 0.0104(8)
F4 0.0403(8) 0.0646(9) 0.0528(8) -0.0170(7) -0.0040(6) -0.0038(7)
F5 0.0487(8) 0.0502(8) 0.0392(7) -0.0122(6) 0.0126(6) -0.0073(6)
F6 0.0983(12) 0.0331(7) 0.0471(8) -0.0127(6) 0.0058(8) -0.0052(7)
O1 0.0529(10) 0.0366(8) 0.0323(8) -0.0148(6) -0.0019(7) 0.0117(7)
O2 0.0417(9) 0.0563(10) 0.0523(10) -0.0250(8) -0.0061(8) -0.0033(8)
O3 0.0791(13) 0.0328(8) 0.0374(8) -0.0071(7) 0.0133(8) -0.0025(8)
O4 0.0391(9) 0.0425(8) 0.0371(8) -0.0176(7) -0.0033(7) 0.0020(7)
N1 0.0389(10) 0.0315(9) 0.0461(10) -0.0187(8) 0.0027(8) -0.0022(8)
N2 0.0331(9) 0.0258(8) 0.0439(10) -0.0082(7) -0.0007(8) -0.0002(7)
N3 0.0348(9) 0.0259(8) 0.0323(9) -0.0102(7) -0.0007(7) -0.0002(7)
N4 0.0237(8) 0.0346(9) 0.0320(9) -0.0128(7) -0.0006(7) 0.0004(7)
N5 0.0367(10) 0.0402(10) 0.0364(10) -0.0095(8) -0.0066(8) -0.0020(8)
N6 0.0332(10) 0.0451(10) 0.0352(9) -0.0132(8) -0.0081(8) 0.0050(8)
N7 0.0358(10) 0.0359(9) 0.0337(9) -0.0085(7) 0.0014(7) -0.0015(8)
N8 0.0249(9) 0.0415(10) 0.0335(9) -0.0060(8) -0.0024(7) -0.0069(7)
C1 0.0446(13) 0.0397(12) 0.0477(13) -0.0277(10) 0.0045(10) -0.0052(10)
C2 0.0401(12) 0.0425(12) 0.0377(11) -0.0197(10) 0.0014(9) -0.0050(10)
C3 0.0346(11) 0.0337(10) 0.0350(11) -0.0137(9) 0.0016(9) -0.0030(9)
C4 0.0250(10) 0.0295(10) 0.0339(10) -0.0131(8) 0.0043(8) -0.0029(8)
C5 0.0259(10) 0.0258(9) 0.0339(10) -0.0111(8) 0.0029(8) -0.0020(8)
C6 0.0338(11) 0.0270(10) 0.0334(10) -0.0126(8) 0.0018(8) -0.0011(8)
C7 0.0277(10) 0.0294(10) 0.0337(10) -0.0103(8) 0.0023(8) 0.0002(8)
C8 0.0419(12) 0.0350(11) 0.0351(11) -0.0122(9) 0.0014(9) 0.0011(9)
C9 0.0405(12) 0.0389(12) 0.0341(11) -0.0060(9) 0.0002(9) 0.0022(10)
C10 0.0357(12) 0.0298(10) 0.0444(12) -0.0042(9) -0.0014(10) 0.0012(9)
C11 0.0248(10) 0.0252(9) 0.0387(11) -0.0094(8) 0.0036(8) -0.0030(8)
C12 0.0239(10) 0.0276(9) 0.0387(11) -0.0140(8) 0.0049(8) -0.0034(8)
C13 0.0258(10) 0.0290(10) 0.0323(10) -0.0110(8) 0.0017(8) -0.0006(8)
C14 0.0312(11) 0.0302(10) 0.0342(10) -0.0133(8) -0.0005(8) 0.0001(8)
C15 0.0271(10) 0.0355(10) 0.0309(10) -0.0121(8) -0.0014(8) 0.0034(8)
C16 0.0359(12) 0.0383(11) 0.0373(11) -0.0114(9) 0.0035(9) 0.0005(9)
C17 0.0507(15) 0.0400(12) 0.0478(13) -0.0099(10) -0.0064(11) 0.0059(11)
C18 0.080(2) 0.0398(13) 0.0546(15) -0.0102(12) -0.0032(14) 0.0001(13)
C19 0.0274(11) 0.0432(12) 0.0364(11) -0.0174(9) 0.0051(8) 0.0005(9)
C20 0.0284(11) 0.0646(15) 0.0435(12) -0.0288(11) 0.0058(9) -0.0038(10)
C21 0.0404(13) 0.0595(15) 0.0408(12) -0.0242(11) 0.0055(10) -0.0006(11)
C22 0.0504(15) 0.0717(17) 0.0446(13) -0.0306(13) 0.0044(11) 0.0012(13)
C23 0.0253(10) 0.0349(10) 0.0332(10) -0.0145(8) -0.0006(8) -0.0003(8)
C24 0.0295(11) 0.0351(11) 0.0447(12) -0.0172(9) -0.0039(9) 0.0015(9)
C25 0.0310(11) 0.0372(11) 0.0514(13) -0.0189(10) 0.0002(10) -0.0023(9)
C26 0.0480(14) 0.0340(12) 0.0639(16) -0.0193(11) -0.0009(12) -0.0039(10)
C27 0.0257(10) 0.0355(10) 0.0355(11) -0.0128(9) -0.0044(8) 0.0012(8)
C28 0.0319(11) 0.0367(11) 0.0345(11) -0.0133(9) -0.0036(9) -0.0045(9)
C29 0.0361(12) 0.0388(11) 0.0424(12) -0.0139(10) -0.0115(9) -0.0003(9)
C30 0.0581(15) 0.0413(12) 0.0391(12) -0.0147(10) -0.0155(11) -0.0034(11)
C31 0.0412(13) 0.0397(12) 0.0382(12) -0.0072(10) -0.0042(10) -0.0064(10)
C32 0.0411(13) 0.0422(12) 0.0330(11) -0.0064(9) -0.0002(9) -0.0051(10)
C33 0.0331(11) 0.0403(11) 0.0340(11) -0.0108(9) -0.0033(9) 0.0010(9)
C34 0.0245(10) 0.0364(11) 0.0338(10) -0.0078(9) -0.0059(8) 0.0056(8)
C35 0.0270(10) 0.0361(11) 0.0343(11) -0.0078(9) -0.0029(8) 0.0052(8)
C36 0.0356(12) 0.0343(11) 0.0354(11) -0.0058(9) -0.0018(9) 0.0052(9)
C37 0.0270(10) 0.0396(11) 0.0327(10) -0.0071(9) -0.0059(8) 0.0108(9)
C38 0.0345(12) 0.0422(12) 0.0343(11) -0.0044(9) -0.0030(9) 0.0092(9)
C39 0.0356(12) 0.0530(14) 0.0300(11) -0.0074(10) -0.0061(9) 0.0109(10)
C40 0.0320(12) 0.0550(14) 0.0349(11) -0.0163(10) -0.0065(9) 0.0093(10)
C41 0.0241(10) 0.0417(11) 0.0331(10) -0.0100(9) -0.0082(8) 0.0086(9)
C42 0.0264(10) 0.0357(11) 0.0341(10) -0.0074(9) -0.0076(8) 0.0042(8)
C43 0.0301(11) 0.0315(10) 0.0349(11) -0.0062(9) 0.0042(8) 0.0067(8)
C44 0.0388(12) 0.0312(11) 0.0395(12) -0.0062(9) 0.0059(10) 0.0002(9)
C45 0.0242(10) 0.0356(11) 0.0374(11) -0.0086(9) 0.0003(8) -0.0029(8)
C46 0.0346(12) 0.0377(11) 0.0387(11) -0.0112(9) -0.0034(9) -0.0020(9)
C47 0.0383(12) 0.0403(12) 0.0431(12) -0.0148(10) 0.0012(10) -0.0016(10)
C48 0.0536(15) 0.0539(14) 0.0463(13) -0.0243(12) 0.0018(11) -0.0080(12)
C49 0.0260(10) 0.0486(13) 0.0340(11) -0.0105(9) -0.0015(8) -0.0002(9)
C50 0.0304(11) 0.0461(12) 0.0391(11) -0.0163(10) -0.0013(9) 0.0011(9)
C51 0.0368(12) 0.0500(13) 0.0388(12) -0.0136(10) 0.0001(10) 0.0052(10)
C52 0.0519(15) 0.0476(14) 0.0531(14) -0.0170(12) -0.0014(12) 0.0049(11)
C53 0.0287(11) 0.0502(13) 0.0353(11) -0.0093(10) -0.0057(9) -0.0050(9)
C54 0.0412(13) 0.0595(15) 0.0374(12) -0.0129(11) -0.0021(10) -0.0041(11)
C55 0.0533(16) 0.0683(17) 0.0409(13) -0.0146(12) -0.0052(11) -0.0078(13)
C56 0.093(2) 0.080(2) 0.0440(15) -0.0240(15) 0.0032(15) -0.0161(18)
C57 0.038(4) 0.022(5) 0.046(4) -0.006(3) -0.012(3) 0.004(3)
C57A 0.018(4) 0.021(6) 0.035(3) -0.004(4) 0.003(3) -0.013(4)
C58 0.019(3) 0.032(3) 0.043(3) -0.012(2) 0.003(2) 0.0000(19)
C58A 0.035(4) 0.034(3) 0.052(4) -0.016(3) 0.006(3) 0.003(3)
C59 0.016(2) 0.036(2) 0.045(3) -0.006(2) 0.0046(18) 0.0028(17)
C59A 0.023(3) 0.042(3) 0.046(3) -0.015(3) 0.003(2) 0.002(2)
C60 0.045(2) 0.031(2) 0.053(3) -0.009(2) -0.003(2) -0.0021(18)
C60A 0.050(3) 0.047(3) 0.041(3) -0.014(3) 0.000(2) 0.005(3)

loop_
_atom_type_symbol
_atom_type_description
_atom_type_scat_dispersion_real
_atom_type_scat_dispersion_imag
_atom_type_scat_source
C C 0.0181 0.0091 'International Tables Vol C Tables 4.2.6.8 and 6.1.1.4'
H H 0.0000 0.0000 'International Tables Vol C Tables 4.2.6.8 and 6.1.1.4'
F F 0.0727 0.0534 'International Tables Vol C Tables 4.2.6.8 and 6.1.1.4'
N N 0.0311 0.0180 'International Tables Vol C Tables 4.2.6.8 and 6.1.1.4'
O O 0.0492 0.0322 'International Tables Vol C Tables 4.2.6.8 and 6.1.1.4'

loop_
_geom_angle_atom_site_label_1
_geom_angle_atom_site_label_2
_geom_angle_atom_site_label_3
_geom_angle
F1 C14 F2 106.36(17)
F1 C14 C13 111.23(16)
F2 C14 C13 112.51(16)
F3 C14 F1 105.86(18)
F3 C14 F2 105.53(17)
F3 C14 C13 114.74(16)
F4 C44 C43 110.59(17)
F5 C44 F4 105.53(17)
F5 C44 F6 106.23(17)
F5 C44 C43 115.37(18)
F6 C44 F4 105.42(18)
F6 C44 C43 112.97(17)
O1 C13 N3 133.50(18)
O1 C13 C14 114.74(17)
H2A O2 H2B 107(2)
O3 C43 N7 133.6(2)
O3 C43 C44 114.29(19)
H4A O4 H4B 106.5(19)
N1 C1 H1 117.7
N1 C1 C2 124.51(19)
N1 C12 C4 122.55(18)
N1 C12 C11 118.17(17)
N2 C10 C9 123.82(19)
N2 C10 H10 118.1
N2 C11 C7 122.71(18)
N2 C11 C12 118.70(17)
N3 C5 C4 114.25(17)
N3 C13 C14 111.76(17)
N4 C15 H15A 108.2
N4 C15 H15B 108.2
N4 C19 H19B 108.4
N4 C19 H19A 108.4
N4 C23 H23B 108.1
N4 C23 H23A 108.1
N4 C27 H27A 108.3
N4 C27 H27B 108.3
N5 C31 H31 118.1
N5 C31 C32 123.9(2)
N5 C42 C34 122.74(19)
N5 C42 C41 117.68(19)
N6 C40 C39 123.8(2)
N6 C40 H40 118.1
N6 C41 C37 123.36(19)
N6 C41 C42 118.57(19)
N7 C35 C34 114.27(18)
N7 C43 C44 111.93(17)
N8 C45 H45B 108.4
N8 C45 H45A 108.4
N8 C49 H49A 108.3
N8 C49 H49B 108.3
N8 C53 H53B 108.4
N8 C53 H53A 108.4
N8 C53 C54 115.45(18)
N8 C57 H57A 108.5
N8 C57 H57B 108.5
N8 C57 C58 115.0(11)
N8 C57A H57D 108.0
N8 C57A H57C 108.0
C1 N1 C12 117.31(18)
C1 C2 H2 120.8
C2 C1 H1 117.7
C2 C3 H3 120.1
C2 C3 C4 119.71(19)
C3 C2 C1 118.3(2)
C3 C2 H2 120.8
C3 C4 C5 121.11(18)
C3 C4 C12 117.57(18)
C4 C3 H3 120.1
C4 C12 C11 119.27(17)
C5 C6 H6 119.0
C5 C6 C7 121.94(18)
C6 C5 N3 127.76(17)
C6 C5 C4 117.98(17)
C7 C6 H6 119.0
C7 C8 H8 120.3
C7 C11 C12 118.59(17)
C8 C7 C6 121.65(18)
C8 C7 C11 117.48(18)
C8 C9 H9 120.6
C8 C9 C10 118.8(2)
C9 C8 C7 119.4(2)
C9 C8 H8 120.3
C9 C10 H10 118.1
C10 N2 C11 117.73(18)
C10 C9 H9 120.6
C11 C7 C6 120.87(18)
C12 C4 C5 121.32(18)
C13 N3 C5 120.79(17)
C15 N4 C19 110.89(15)
C15 C16 H16A 109.7
C15 C16 H16B 109.7
C15 C16 C17 109.75(18)
H15A C15 H15B 107.4
C16 C15 N4 116.29(16)
C16 C15 H15A 108.2
C16 C15 H15B 108.2
C16 C17 H17A 108.9
C16 C17 H17B 108.9
H16A C16 H16B 108.2
C17 C16 H16A 109.7
C17 C16 H16B 109.7
C17 C18 H18A 109.5
C17 C18 H18B 109.5
C17 C18 H18C 109.5
H17A C17 H17B 107.7
C18 C17 C16 113.2(2)
C18 C17 H17A 108.9
C18 C17 H17B 108.9
H18A C18 H18B 109.5
H18A C18 H18C 109.5
H18B C18 H18C 109.5
C19 C20 H20B 109.6
C19 C20 H20A 109.6
C19 C20 C21 110.18(18)
H19B C19 H19A 107.4
C20 C19 N4 115.68(16)
C20 C19 H19B 108.4
C20 C19 H19A 108.4
C20 C21 H21B 109.1
C20 C21 H21A 109.1
H20B C20 H20A 108.1
C21 C20 H20B 109.6
C21 C20 H20A 109.6
C21 C22 H22C 109.5
C21 C22 H22A 109.5
C21 C22 H22B 109.5
H21B C21 H21A 107.8
C22 C21 C20 112.6(2)
C22 C21 H21B 109.1
C22 C21 H21A 109.1
H22C C22 H22A 109.5
H22C C22 H22B 109.5
H22A C22 H22B 109.5
C23 N4 C15 106.23(14)
C23 N4 C19 111.40(15)
C23 N4 C27 111.41(15)
C23 C24 H24B 109.8
C23 C24 H24A 109.8
C23 C24 C25 109.38(17)
H23B C23 H23A 107.3
C24 C23 N4 116.61(16)
C24 C23 H23B 108.1
C24 C23 H23A 108.1
C24 C25 H25B 108.9
C24 C25 H25A 108.9
H24B C24 H24A 108.2
C25 C24 H24B 109.8
C25 C24 H24A 109.8
C25 C26 H26A 109.5
C25 C26 H26C 109.5
C25 C26 H26B 109.5
H25B C25 H25A 107.7
C26 C25 C24 113.55(18)
C26 C25 H25B 108.9
C26 C25 H25A 108.9
H26A C26 H26C 109.5
H26A C26 H26B 109.5
H26C C26 H26B 109.5
C27 N4 C15 110.63(15)
C27 N4 C19 106.36(15)
C27 C28 H28A 109.7
C27 C28 H28B 109.7
C27 C28 C29 109.85(18)
H27A C27 H27B 107.4
C28 C27 N4 115.83(16)
C28 C27 H27A 108.3
C28 C27 H27B 108.3
C28 C29 H29A 109.0
C28 C29 H29B 109.0
H28A C28 H28B 108.2
C29 C28 H28A 109.7
C29 C28 H28B 109.7
C29 C30 H30C 109.5
C29 C30 H30A 109.5
C29 C30 H30B 109.5
H29A C29 H29B 107.8
C30 C29 C28 112.85(19)
C30 C29 H29A 109.0
C30 C29 H29B 109.0
H30C C30 H30A 109.5
H30C C30 H30B 109.5
H30A C30 H30B 109.5
C31 N5 C42 117.72(19)
C31 C32 H32 120.7
C32 C31 H31 118.1
C32 C33 H33 120.0
C32 C33 C34 119.9(2)
C33 C32 C31 118.6(2)
C33 C32 H32 120.7
C33 C34 C35 121.66(19)
C33 C34 C42 117.12(19)
C34 C33 H33 120.0
C34 C42 C41 119.58(19)
C35 C36 H36 119.0
C35 C36 C37 122.1(2)
C36 C35 N7 127.9(2)
C36 C35 C34 117.8(2)
C37 C36 H36 119.0
C37 C38 H38 120.1
C37 C41 C42 118.07(19)
C38 C37 C36 121.9(2)
C38 C39 H39 120.6
C38 C39 C40 118.8(2)
C39 C38 C37 119.7(2)
C39 C38 H38 120.1
C39 C40 H40 118.1
C40 N6 C41 117.3(2)
C40 C39 H39 120.6
C41 C37 C36 121.14(19)
C41 C37 C38 117.0(2)
C42 C34 C35 121.21(18)
C43 N7 C35 121.61(18)
C45 N8 C57A 106.3(5)
C45 C46 H46A 109.6
C45 C46 H46B 109.6
H45B C45 H45A 107.5
C46 C45 N8 115.39(16)
C46 C45 H45B 108.4
C46 C45 H45A 108.4
C46 C47 H47B 109.0
C46 C47 H47A 109.0
H46A C46 H46B 108.1
C47 C46 C45 110.30(18)
C47 C46 H46A 109.6
C47 C46 H46B 109.6
C47 C48 H48B 109.5
C47 C48 H48C 109.5
C47 C48 H48A 109.5
H47B C47 H47A 107.8
C48 C47 C46 112.89(19)
C48 C47 H47B 109.0
C48 C47 H47A 109.0
H48B C48 H48C 109.5
H48B C48 H48A 109.5
H48C C48 H48A 109.5
C49 N8 C45 110.87(15)
C49 N8 C57A 111.1(6)
C49 C50 H50A 109.8
C49 C50 H50B 109.8
C49 C50 C51 109.22(18)
H49A C49 H49B 107.4
C50 C49 N8 115.95(17)
C50 C49 H49A 108.3
C50 C49 H49B 108.3
C50 C51 H51A 109.0
C50 C51 H51B 109.0
H50A C50 H50B 108.3
C51 C50 H50A 109.8
C51 C50 H50B 109.8
C51 C52 H52A 109.5
C51 C52 H52B 109.5
C51 C52 H52C 109.5
H51A C51 H51B 107.8
C52 C51 C50 112.7(2)
C52 C51 H51A 109.0
C52 C51 H51B 109.0
H52A C52 H52B 109.5
H52A C52 H52C 109.5
H52B C52 H52C 109.5
C53 N8 C45 106.74(15)
C53 N8 C49 110.94(17)
C53 N8 C57A 110.8(6)
C53 C54 H54B 109.6
C53 C54 H54A 109.6
H53B C53 H53A 107.5
C54 C53 H53B 108.4
C54 C53 H53A 108.4
C54 C55 H55B 109.1
C54 C55 H55A 109.1
C54 C55 C56 112.4(2)
H54B C54 H54A 108.1
C55 C54 C53 110.4(2)
C55 C54 H54B 109.6
C55 C54 H54A 109.6
C55 C56 H56C 109.5
C55 C56 H56B 109.5
C55 C56 H56A 109.5
H55B C55 H55A 107.9
C56 C55 H55B 109.1
C56 C55 H55A 109.1
H56C C56 H56B 109.5
H56C C56 H56A 109.5
H56B C56 H56A 109.5
C57 N8 C45 116.3(6)
C57 N8 C49 101.4(6)
C57 N8 C53 110.6(7)
C57 N8 C57A 11.4(10)
C57 C58 H58A 109.8
C57 C58 H58B 109.8
H57A C57 H57B 107.5
C57A C58A H58C 109.9
C57A C58A H58D 109.9
H57D C57A H57C 107.2
C58 C57 H57A 108.5
C58 C57 H57B 108.5
C58 C59 H59B 108.8
C58 C59 H59A 108.8
H58A C58 H58B 108.2
C58A C57A N8 117.3(10)
C58A C57A H57D 108.0
C58A C57A H57C 108.0
C58A C59A H59D 108.6
C58A C59A H59C 108.6
H58C C58A H58D 108.3
C59 C58 C57 109.5(7)
C59 C58 H58A 109.8
C59 C58 H58B 109.8
H59B C59 H59A 107.7
C59A C58A C57A 109.0(7)
C59A C58A H58C 109.9
C59A C58A H58D 109.9
C59A C60A H60E 109.5
C59A C60A H60D 109.5
C59A C60A H60F 109.5
H59D C59A H59C 107.6
C60 C59 C58 113.6(4)
C60 C59 H59B 108.8
C60 C59 H59A 108.8
C60A C59A C58A 114.7(5)
C60A C59A H59D 108.6
C60A C59A H59C 108.6
H60E C60A H60D 109.5
H60E C60A H60F 109.5
H60D C60A H60F 109.5

loop_
_geom_bond_atom_site_label_1
_geom_bond_atom_site_label_2
_geom_bond_distance
F1 C14 1.325(2)
F2 C14 1.329(2)
F3 C14 1.319(2)
F4 C44 1.356(3)
F5 C44 1.334(2)
F6 C44 1.339(2)
O1 C13 1.252(2)
O2 H2A 0.849(10)
O2 H2B 0.852(10)
O3 C43 1.253(3)
O4 H4A 0.848(10)
O4 H4B 0.847(10)
N1 C1 1.323(3)
N1 C12 1.362(3)
N2 C10 1.324(3)
N2 C11 1.360(2)
N3 C5 1.392(2)
N3 C13 1.306(2)
N4 C15 1.520(2)
N4 C19 1.521(3)
N4 C23 1.519(3)
N4 C27 1.520(2)
N5 C31 1.325(3)
N5 C42 1.361(3)
N6 C40 1.325(3)
N6 C41 1.356(3)
N7 C35 1.399(3)
N7 C43 1.305(3)
N8 C45 1.523(3)
N8 C49 1.521(3)
N8 C53 1.516(3)
N8 C57 1.438(13)
N8 C57A 1.642(13)
C1 H1 0.9500
C1 C2 1.395(3)
C2 H2 0.9500
C2 C3 1.371(3)
C3 H3 0.9500
C3 C4 1.404(3)
C4 C5 1.459(3)
C4 C12 1.413(3)
C5 C6 1.367(3)
C6 H6 0.9500
C6 C7 1.431(3)
C7 C8 1.407(3)
C7 C11 1.409(3)
C8 H8 0.9500
C8 C9 1.374(3)
C9 H9 0.9500
C9 C10 1.395(3)
C10 H10 0.9500
C11 C12 1.445(3)
C13 C14 1.536(3)
C15 H15A 0.9900
C15 H15B 0.9900
C15 C16 1.517(3)
C16 H16A 0.9900
C16 H16B 0.9900
C16 C17 1.520(3)
C17 H17A 0.9900
C17 H17B 0.9900
C17 C18 1.518(3)
C18 H18A 0.9800
C18 H18B 0.9800
C18 H18C 0.9800
C19 H19B 0.9900
C19 H19A 0.9900
C19 C20 1.514(3)
C20 H20B 0.9900
C20 H20A 0.9900
C20 C21 1.522(3)
C21 H21B 0.9900
C21 H21A 0.9900
C21 C22 1.519(3)
C22 H22C 0.9800
C22 H22A 0.9800
C22 H22B 0.9800
C23 H23B 0.9900
C23 H23A 0.9900
C23 C24 1.517(3)
C24 H24B 0.9900
C24 H24A 0.9900
C24 C25 1.525(3)
C25 H25B 0.9900
C25 H25A 0.9900
C25 C26 1.523(3)
C26 H26A 0.9800
C26 H26C 0.9800
C26 H26B 0.9800
C27 H27A 0.9900
C27 H27B 0.9900
C27 C28 1.519(3)
C28 H28A 0.9900
C28 H28B 0.9900
C28 C29 1.523(3)
C29 H29A 0.9900
C29 H29B 0.9900
C29 C30 1.515(3)
C30 H30C 0.9800
C30 H30A 0.9800
C30 H30B 0.9800
C31 H31 0.9500
C31 C32 1.394(3)
C32 H32 0.9500
C32 C33 1.371(3)
C33 H33 0.9500
C33 C34 1.408(3)
C34 C35 1.456(3)
C34 C42 1.411(3)
C35 C36 1.372(3)
C36 H36 0.9500
C36 C37 1.428(3)
C37 C38 1.414(3)
C37 C41 1.404(3)
C38 H38 0.9500
C38 C39 1.362(3)
C39 H39 0.9500
C39 C40 1.398(3)
C40 H40 0.9500
C41 C42 1.454(3)
C43 C44 1.528(3)
C45 H45B 0.9900
C45 H45A 0.9900
C45 C46 1.521(3)
C46 H46A 0.9900
C46 H46B 0.9900
C46 C47 1.521(3)
C47 H47B 0.9900
C47 H47A 0.9900
C47 C48 1.514(3)
C48 H48B 0.9800
C48 H48C 0.9800
C48 H48A 0.9800
C49 H49A 0.9900
C49 H49B 0.9900
C49 C50 1.511(3)
C50 H50A 0.9900
C50 H50B 0.9900
C50 C51 1.530(3)
C51 H51A 0.9900
C51 H51B 0.9900
C51 C52 1.518(3)
C52 H52A 0.9800
C52 H52B 0.9800
C52 H52C 0.9800
C53 H53B 0.9900
C53 H53A 0.9900
C53 C54 1.523(3)
C54 H54B 0.9900
C54 H54A 0.9900
C54 C55 1.513(3)
C55 H55B 0.9900
C55 H55A 0.9900
C55 C56 1.529(4)
C56 H56C 0.9800
C56 H56B 0.9800
C56 H56A 0.9800
C57 H57A 0.9900
C57 H57B 0.9900
C57 C58 1.535(13)
C57A H57D 0.9900
C57A H57C 0.9900
C57A C58A 1.532(15)
C58 H58A 0.9900
C58 H58B 0.9900
C58 C59 1.533(7)
C58A H58C 0.9900
C58A H58D 0.9900
C58A C59A 1.528(9)
C59 H59B 0.9900
C59 H59A 0.9900
C59 C60 1.511(6)
C59A H59D 0.9900
C59A H59C 0.9900
C59A C60A 1.512(8)
C60 H60A 0.9800
C60 H60B 0.9800
C60 H60C 0.9800
C60A H60E 0.9800
C60A H60D 0.9800
C60A H60F 0.9800

loop_
_geom_hbond_atom_site_label_D
_geom_hbond_atom_site_label_H
_geom_hbond_atom_site_label_A
_geom_hbond_distance_DH
_geom_hbond_distance_HA
_geom_hbond_distance_DA
_geom_hbond_angle_DHA
_geom_hbond_site_symmetry_A
O2 H2A O1 0.849(10) 1.988(11) 2.828(2) 170(3) .
O2 H2B N5 0.852(10) 2.141(14) 2.941(3) 156(3) .
O2 H2B N6 0.852(10) 2.56(2) 3.194(3) 133(2) .
O4 H4A O3 0.848(10) 2.049(10) 2.896(2) 176(2) .
O4 H4B N2 0.847(10) 2.300(19) 2.980(2) 138(2) 1_565

loop_
_platon_squeeze_void_nr
_platon_squeeze_void_average_x
_platon_squeeze_void_average_y
_platon_squeeze_void_average_z
_platon_squeeze_void_volume
_platon_squeeze_void_count_electrons
_platon_squeeze_void_content
1 0.500 0.000 0.500 208 45 ' '
